data_1100933
loop_
_publ_author_name
'Ye, Ning'
'Stone-Sundberg, Jennifer L.'
'Hruschka, Michael A.'
'Aka, Gerard'
'Kong, Wei'
'Keszler, Douglas A.'

_publ_section_title
;
 Nonlinear Optical Crystal Y~x~La~y~Sc~z~(BO~3~)~4~ (x + y + z = 4)
;
_journal_coden_ASTM CMATEX
_journal_issue 10
_journal_name_full 'Chemistry of Materials'
_journal_page_first 2687
_journal_page_last 2692
_journal_paper_doi 10.1021/cm050090c
_journal_volume 17
_journal_year 2005
_chemical_absolute_configuration unk
_chemical_formula_sum 'B4 La0.72 O12 Sc2.71 Y0.57'
_chemical_formula_weight 507.78
_space_group_IT_number 155
_symmetry_cell_setting trigonal
_symmetry_space_group_name_Hall 'R 3 2"'
_symmetry_space_group_name_H-M 'R 3 2 :H'
_audit_creation_date 2004-07-05T21:04:02-00:00
_audit_creation_method 'WinGX routine CIF_UPDATE'
_cell_angle_alpha 90
_cell_angle_beta 90
_cell_angle_gamma 120
_cell_formula_units_Z 3
_cell_length_a 9.7739(10)
_cell_length_b 9.7739(10)
_cell_length_c 7.9456(14)
_cell_measurement_temperature 298(2)
_cell_volume 657.34(15)
_computing_structure_refinement 'SHELXL-97 (Sheldrick, 1997)'
_diffrn_measured_fraction_theta_full 1
_diffrn_measured_fraction_theta_max 1
_diffrn_radiation_type MoK\a
_diffrn_radiation_wavelength 0.71069
_diffrn_reflns_limit_h_max 13
_diffrn_reflns_limit_h_min -13
_diffrn_reflns_limit_k_max 13
_diffrn_reflns_limit_k_min -13
_diffrn_reflns_limit_l_max 11
_diffrn_reflns_limit_l_min -11
_diffrn_reflns_number 2574
_diffrn_reflns_theta_full 30.04
_diffrn_reflns_theta_max 30.04
_diffrn_reflns_theta_min 3.52
_exptl_absorpt_coefficient_mu 9.257
_exptl_absorpt_correction_type none
_exptl_crystal_density_diffrn 3.848
_exptl_crystal_density_method 'not measured'
_exptl_crystal_F_000 708.6
_exptl_crystal_size_max 0.1
_exptl_crystal_size_mid 0.07
_exptl_crystal_size_min 0.07
_geom_special_details
;
 All esds (except the esd in the dihedral angle between two l.s. planes)
 are estimated using the full covariance matrix.  The cell esds are taken
 into account individually in the estimation of esds in distances, angles
 and torsion angles; correlations between esds in cell parameters are only
 used when they are defined by crystal symmetry.  An approximate (isotropic)
 treatment of cell esds is used for estimating esds involving l.s. planes.
;
_refine_diff_density_max 0.889
_refine_diff_density_min -1.353
_refine_ls_abs_structure_details 'Flack H D (1983), Acta Cryst. A39, 876-881'
_refine_ls_abs_structure_Flack 0.052(5)
_refine_ls_extinction_coef 0.0104(18)
_refine_ls_extinction_expression Fc^*^=kFc[1+0.001xFc^2^\l^3^/sin(2\q)]^-1/4^
_refine_ls_extinction_method SHELXL
_refine_ls_goodness_of_fit_ref 1.081
_refine_ls_hydrogen_treatment none
_refine_ls_matrix_type full
_refine_ls_number_parameters 35
_refine_ls_number_reflns 437
_refine_ls_number_restraints 0
_refine_ls_restrained_S_all 1.081
_refine_ls_R_factor_gt 0.0296
_refine_ls_shift/su_max 0
_refine_ls_structure_factor_coef Fsqd
_refine_ls_weighting_details 'calc w=1/[\s^2^(Fo^2^)+(0.0000P)^2^+7.3707P] where P=(Fo^2^+2Fc^2^)/3'
_refine_ls_weighting_scheme calc
_refine_ls_wR_factor_ref 0.0815
_reflns_number_gt 437
_reflns_number_total 437
_reflns_threshold_expression >2sigma(I)
_cod_duplicate_entry 4000502
_cod_data_source_file cm050090csi20050114_020153.cif
_cod_data_source_block xl
_cod_original_sg_symbol_H-M 'R 3 2'
_cod_database_code 1100933

loop_
_symmetry_equiv_pos_as_xyz
'x, y, z'
'-y, x-y, z'
'y, x, -z'
'-x+y, -x, z'
'-x, -x+y, -z'
'x-y, -y, -z'
'x+2/3, y+1/3, z+1/3'
'-y+2/3, x-y+1/3, z+1/3'
'y+2/3, x+1/3, -z+1/3'
'-x+y+2/3, -x+1/3, z+1/3'
'-x+2/3, -x+y+1/3, -z+1/3'
'x-y+2/3, -y+1/3, -z+1/3'
'x+1/3, y+2/3, z+2/3'
'-y+1/3, x-y+2/3, z+2/3'
'y+1/3, x+2/3, -z+2/3'
'-x+y+1/3, -x+2/3, z+2/3'
'-x+1/3, -x+y+2/3, -z+2/3'
'x-y+1/3, -y+2/3, -z+2/3'

loop_
_atom_site_label
_atom_site_type_symbol
_atom_site_fract_x
_atom_site_fract_y
_atom_site_fract_z
_atom_site_U_iso_or_equiv
_atom_site_adp_type
_atom_site_occupancy
_atom_site_calc_flag
_atom_site_refinement_flags
_atom_site_disorder_group
_atom_site_disorder_assembly
La La 0 0 0 0.0109(3) Uani 0.72 d SP . .
Y1 Y 0 0 0 0.0109(3) Uani 0.28 d SP . .
Sc Sc -0.11989(18) -0.3333 -0.3333 0.0111(3) Uani 0.9033 d SP . .
Y2 Y -0.11989(18) -0.3333 -0.3333 0.0111(3) Uani 0.0967 d SP . .
B1 B -0.2168(10) -0.3333 0.1667 0.0125(13) Uani 1 d S . .
B2 B 0 0 0.5 0.010(2) Uani 1 d S . .
O1 O 0 -0.4086(8) 0.5 0.0221(17) Uani 1 d S . .
O2 O -0.0188(6) 0.1927(6) -0.1809(5) 0.0161(8) Uani 1 d . . .
O3 O 0 -0.1402(6) 0.5 0.0124(10) Uani 1 d S . .

loop_
_atom_site_aniso_label
_atom_site_aniso_U_11
_atom_site_aniso_U_22
_atom_site_aniso_U_33
_atom_site_aniso_U_23
_atom_site_aniso_U_13
_atom_site_aniso_U_12
La 0.0113(3) 0.0113(3) 0.0101(4) 0 0 0.00563(15)
Y1 0.0113(3) 0.0113(3) 0.0101(4) 0 0 0.00563(15)
Sc 0.0093(5) 0.0094(5) 0.0144(7) 0.0004(4) 0.00022(18) 0.0047(3)
Y2 0.0093(5) 0.0094(5) 0.0144(7) 0.0004(4) 0.00022(18) 0.0047(3)
B1 0.011(3) 0.012(4) 0.015(3) -0.005(4) -0.0025(18) 0.006(2)
B2 0.010(3) 0.010(3) 0.012(5) 0 0 0.0048(15)
O1 0.030(4) 0.015(3) 0.026(3) 0.0064(16) 0.013(3) 0.015(2)
O2 0.0120(19) 0.0173(19) 0.0150(16) 0.0009(15) -0.0011(14) 0.0044(18)
O3 0.015(3) 0.0100(16) 0.014(2) 0.0013(10) 0.003(2) 0.0076(14)

loop_
_atom_type_symbol
_atom_type_description
_atom_type_scat_dispersion_real
_atom_type_scat_dispersion_imag
_atom_type_scat_source
B B 0.0013 0.0007 'International Tables Vol C Tables 4.2.6.8 and 6.1.1.4'
La La -0.2871 2.4523 'International Tables Vol C Tables 4.2.6.8 and 6.1.1.4'
O O 0.0106 0.006 'International Tables Vol C Tables 4.2.6.8 and 6.1.1.4'
Sc Sc 0.2519 0.3716 'International Tables Vol C Tables 4.2.6.8 and 6.1.1.4'
Y Y -2.7962 3.5667 'International Tables Vol C Tables 4.2.6.8 and 6.1.1.4'

loop_
_geom_angle_atom_site_label_1
_geom_angle_atom_site_label_2
_geom_angle_atom_site_label_3
_geom_angle
_geom_angle_site_symmetry_1
_geom_angle_site_symmetry_3
_geom_angle_publ_flag
O2 La O2 125.3(2) 2 3 ?
O2 La O2 139.4(2) 2 5 ?
O2 La O2 89.01(15) 3 5 ?
O2 La O2 72.4(2) 2 6 ?
O2 La O2 89.01(15) 3 6 ?
O2 La O2 89.01(15) 5 6 ?
O2 La O2 89.01(15) 2 4 ?
O2 La O2 72.4(2) 3 4 ?
O2 La O2 125.3(2) 5 4 ?
O2 La O2 139.4(2) 6 4 ?
O2 La O2 89.01(15) 2 . ?
O2 La O2 139.4(2) 3 . ?
O2 La O2 72.4(2) 5 . ?
O2 La O2 125.3(2) 6 . ?
O2 La O2 89.01(15) 4 . ?
O2 Sc O2 101.2(3) 2 11_444 ?
O2 Sc O3 95.01(13) 2 8_444 ?
O2 Sc O3 92.83(18) 11_444 8_444 ?
O2 Sc O3 92.83(18) 2 1_554 ?
O2 Sc O3 95.01(13) 11_444 1_554 ?
O3 Sc O3 167.6(2) 8_444 1_554 ?
O2 Sc O1 86.74(14) 2 8_444 ?
O2 Sc O1 167.2(2) 11_444 8_444 ?
O3 Sc O1 76.3(2) 8_444 8_444 ?
O3 Sc O1 94.60(17) 1_554 8_444 ?
O2 Sc O1 167.2(2) 2 1_554 ?
O2 Sc O1 86.74(14) 11_444 1_554 ?
O3 Sc O1 94.60(16) 8_444 1_554 ?
O3 Sc O1 76.3(2) 1_554 1_554 ?
O1 Sc O1 87.33(7) 8_444 1_554 ?
O2 B1 O2 124.1(8) 6 7_445 ?
O2 B1 O1 118.0(4) 6 15_545 ?
O2 B1 O1 118.0(4) 7_445 15_545 ?
O3 B2 O3 120.0000(10) 2 . ?
O3 B2 O3 120.0000(10) 2 3_556 ?
O3 B2 O3 120.000(2) . 3_556 ?
B1 O1 Y2 128.38(17) 8_445 16_545 ?
B1 O1 Sc 128.38(17) 8_445 16_545 ?
B1 O1 Sc 128.38(17) 8_445 1_556 ?
Y2 O1 Sc 103.2(3) 16_545 1_556 ?
Sc O1 Sc 103.2(3) 16_545 1_556 ?
B1 O1 Y2 128.38(17) 8_445 1_556 ?
Y2 O1 Y2 103.2(3) 16_545 1_556 ?
Sc O1 Y2 103.2(3) 16_545 1_556 ?
B1 O2 Y2 131.6(4) 13_554 4 ?
B1 O2 Sc 131.6(4) 13_554 4 ?
B1 O2 La 108.7(4) 13_554 . ?
Y2 O2 La 119.4(2) 4 . ?
Sc O2 La 119.4(2) 4 . ?
B2 O3 Y2 127.96(14) . 1_556 ?
B2 O3 Sc 127.96(14) . 1_556 ?
B2 O3 Y2 127.96(14) . 16_545 ?
Y2 O3 Y2 104.1(3) 1_556 16_545 ?
Sc O3 Y2 104.1(3) 1_556 16_545 ?
B2 O3 Sc 127.96(14) . 16_545 ?
Y2 O3 Sc 104.1(3) 1_556 16_545 ?
Sc O3 Sc 104.1(3) 1_556 16_545 ?

loop_
_geom_bond_atom_site_label_1
_geom_bond_atom_site_label_2
_geom_bond_distance
_geom_bond_site_symmetry_2
_geom_bond_publ_flag
La O2 2.448(5) 2 ?
La O2 2.448(5) 3 ?
La O2 2.448(5) 5 ?
La O2 2.448(5) 6 ?
La O2 2.448(5) 4 ?
La O2 2.448(5) . ?
La B1 3.1550(15) 13_554 ?
La B1 3.1551(15) 14_444 ?
La B1 3.1551(15) 2 ?
La B1 3.1551(15) . ?
La B1 3.1551(15) 4 ?
La B1 3.1551(15) 16_544 ?
Sc O2 2.059(5) 2 ?
Sc O2 2.059(5) 11_444 ?
Sc O3 2.116(4) 8_444 ?
Sc O3 2.116(4) 1_554 ?
Sc O1 2.128(5) 8_444 ?
Sc O1 2.128(5) 1_554 ?
Sc Sc 3.3368(19) 8_445 ?
Sc Y2 3.3368(19) 8_445 ?
Sc Y2 3.3368(19) 16_544 ?
Sc Sc 3.3368(19) 16_544 ?
Sc La 3.8967(4) 7_444 ?
B1 O2 1.354(7) 6 ?
B1 O2 1.354(7) 7_445 ?
B1 O1 1.383(13) 15_545 ?
B1 La 3.1550(15) 7_445 ?
B2 O3 1.370(6) 2 ?
B2 O3 1.370(6) . ?
B2 O3 1.370(6) 3_556 ?
O1 B1 1.383(13) 8_445 ?
O1 Y2 2.128(5) 16_545 ?
O1 Sc 2.128(5) 16_545 ?
O1 Sc 2.128(5) 1_556 ?
O1 Y2 2.128(5) 1_556 ?
O2 B1 1.354(7) 13_554 ?
O2 Y2 2.059(5) 4 ?
O2 Sc 2.059(5) 4 ?
O3 Y2 2.116(4) 1_556 ?
O3 Sc 2.116(4) 1_556 ?
O3 Y2 2.116(4) 16_545 ?
O3 Sc 2.116(4) 16_545 ?
